data_7120633
loop_
_publ_author_name
'Liew, Sean K.'
'Holownia, Aleksandra E.'
'Diaz, Diego B.'
'Cistrone, Philip A.'
'Dawson, Philip Edward'
'Yudin, Andrei K.'

_publ_section_title
;
 Borylated Oximes: Versatile Building Blocks for Organic Synthesis
;
_journal_name_full 'Chem. Commun.'
_journal_paper_doi 10.1039/C7CC06579E
_journal_year 2017
_chemical_formula_moiety 'C13 H21 B N2 O5, C2 H3 N'
_chemical_formula_sum 'C15 H24 B N3 O5'
_chemical_formula_weight 337.18
_chemical_name_systematic D1574
_space_group_crystal_system monoclinic
_space_group_IT_number 14
_space_group_name_Hall '-P 2ybc'
_space_group_name_H-M_alt 'P 1 21/c 1'
_symmetry_space_group_name_Hall '-P 2ybc'
_symmetry_space_group_name_H-M 'P 1 21/c 1'
_atom_sites_solution_hydrogens mixed
_audit_block_doi 10.5517/ccdc.csd.cc1nqjkg
_audit_creation_method SHELXL-2014/7
_audit_update_record
;
2017-03-29 deposited with the CCDC.
2017-09-11 downloaded from the CCDC.
;
_cell_angle_alpha 90
_cell_angle_beta 98.623(3)
_cell_angle_gamma 90
_cell_formula_units_Z 4
_cell_length_a 9.8379(6)
_cell_length_b 14.0414(8)
_cell_length_c 12.8082(7)
_cell_measurement_reflns_used 9925
_cell_measurement_temperature 147(2)
_cell_measurement_theta_max 66.61
_cell_measurement_theta_min 4.55
_cell_volume 1749.30(18)
_computing_cell_refinement APEX2
_computing_data_collection 'APEX2 (Bruker, 2007)'
_computing_data_reduction 'SAINT (Bruker, 2007)'
_computing_molecular_graphics 'PLATON (Spek, 2009)'
_computing_publication_material 'SHELXTL (Sheldrick, 2008)'
_computing_structure_refinement 'SHELXL-2014/7 (Sheldrick, 2015)'
_computing_structure_solution 'SHELXT (Sheldrick, 2008)'
_diffrn_ambient_temperature 147(2)
_diffrn_measured_fraction_theta_full 0.985
_diffrn_measured_fraction_theta_max 0.985
_diffrn_measurement_device_type 'Bruker Kappa APEX-DUO CCD'
_diffrn_measurement_method '\f and \w scans'
_diffrn_radiation_type CuK\a
_diffrn_radiation_wavelength 1.54178
_diffrn_reflns_av_R_equivalents 0.0361
_diffrn_reflns_av_unetI/netI 0.0164
_diffrn_reflns_Laue_measured_fraction_full 0.985
_diffrn_reflns_Laue_measured_fraction_max 0.985
_diffrn_reflns_limit_h_max 11
_diffrn_reflns_limit_h_min -11
_diffrn_reflns_limit_k_max 16
_diffrn_reflns_limit_k_min -16
_diffrn_reflns_limit_l_max 15
_diffrn_reflns_limit_l_min -15
_diffrn_reflns_number 33599
_diffrn_reflns_point_group_measured_fraction_full 0.985
_diffrn_reflns_point_group_measured_fraction_max 0.985
_diffrn_reflns_theta_full 67.265
_diffrn_reflns_theta_max 67.265
_diffrn_reflns_theta_min 4.546
_diffrn_source 'Bruker ImuS with multi-layer optics'
_exptl_absorpt_coefficient_mu 0.788
_exptl_absorpt_correction_T_max 0.7529
_exptl_absorpt_correction_T_min 0.6911
_exptl_absorpt_correction_type multi-scan
_exptl_absorpt_process_details 'SADABS (Sheldrick, 1996)'
_exptl_crystal_colour colourless
_exptl_crystal_density_diffrn 1.280
_exptl_crystal_description needle
_exptl_crystal_F_000 720
_exptl_crystal_size_max 0.170
_exptl_crystal_size_mid 0.100
_exptl_crystal_size_min 0.050
_refine_diff_density_max 0.236
_refine_diff_density_min -0.164
_refine_diff_density_rms 0.033
_refine_ls_extinction_method none
_refine_ls_goodness_of_fit_ref 1.047
_refine_ls_hydrogen_treatment mixed
_refine_ls_matrix_type full
_refine_ls_number_parameters 223
_refine_ls_number_reflns 3091
_refine_ls_number_restraints 0
_refine_ls_restrained_S_all 1.047
_refine_ls_R_factor_all 0.0339
_refine_ls_R_factor_gt 0.0313
_refine_ls_shift/su_max 0.001
_refine_ls_shift/su_mean 0.000
_refine_ls_structure_factor_coef Fsqd
_refine_ls_weighting_details 'w=1/[\s^2^(Fo^2^)+(0.0394P)^2^+0.5622P] where P=(Fo^2^+2Fc^2^)/3'
_refine_ls_weighting_scheme calc
_refine_ls_wR_factor_gt 0.0805
_refine_ls_wR_factor_ref 0.0824
_reflns_Friedel_coverage 0.000
_reflns_number_gt 2853
_reflns_number_total 3091
_reflns_threshold_expression 'I > 2\s(I)'
_cod_data_source_file c7cc06579e2.cif
_cod_data_source_block d1574
_cod_database_code 7120633
_shelx_shelxl_version_number 2014/7
_shelx_space_group_comment
; 
The symmetry employed for this shelxl refinement is uniquely defined 
by the following loop, which should always be used as a source of 
symmetry information in preference to the above space-group names. 
They are only intended as comments. 
;
_shelx_estimated_absorpt_t_min 0.878
_shelx_estimated_absorpt_t_max 0.962

loop_
_space_group_symop_operation_xyz
'x, y, z'
'-x, y+1/2, -z+1/2'
'-x, -y, -z'
'x, -y-1/2, z-1/2'

loop_
_atom_site_label
_atom_site_type_symbol
_atom_site_fract_x
_atom_site_fract_y
_atom_site_fract_z
_atom_site_U_iso_or_equiv
_atom_site_adp_type
_atom_site_occupancy
_atom_site_site_symmetry_order
_atom_site_calc_flag
_atom_site_refinement_flags_posn
_atom_site_refinement_flags_adp
O1 O 0.70939(8) 0.99113(5) 0.39317(6) 0.02236(18) Uani 1 1 d . .
O2 O 0.53444(9) 1.08567(6) 0.41861(7) 0.0337(2) Uani 1 1 d . .
O3 O 0.82320(8) 0.83709(5) 0.38881(6) 0.02375(19) Uani 1 1 d . .
O4 O 0.79900(10) 0.71729(6) 0.50044(7) 0.0363(2) Uani 1 1 d . .
O5 O 0.54077(10) 1.09479(6) 0.06606(7) 0.0374(2) Uani 1 1 d . .
H5O H 0.470(2) 1.0729(14) 0.0114(15) 0.063(5) Uiso 1 1 d . .
N1 N 0.58414(9) 0.85774(6) 0.31223(7) 0.0215(2) Uani 1 1 d . .
N2 N 0.61521(10) 1.00933(7) 0.09338(8) 0.0261(2) Uani 1 1 d . .
C1 C 0.48931(12) 0.93892(8) 0.32137(10) 0.0262(3) Uani 1 1 d . .
H1A H 0.4129 0.9193 0.3589 0.031 Uiso 1 1 calc R U
H1B H 0.4504 0.9634 0.2507 0.031 Uiso 1 1 calc R U
C2 C 0.57778(12) 1.01372(8) 0.38388(9) 0.0244(3) Uani 1 1 d . .
C3 C 0.59823(13) 0.79464(8) 0.40766(9) 0.0265(3) Uani 1 1 d . .
H3A H 0.5486 0.7339 0.3909 0.032 Uiso 1 1 calc R U
H3B H 0.5601 0.8263 0.4660 0.032 Uiso 1 1 calc R U
C4 C 0.74964(13) 0.77676(8) 0.43836(9) 0.0252(3) Uani 1 1 d . .
C5 C 0.54338(13) 0.80009(8) 0.21456(9) 0.0280(3) Uani 1 1 d . .
H5A H 0.4544 0.7696 0.2175 0.042 Uiso 1 1 calc R U
H5B H 0.6131 0.7511 0.2095 0.042 Uiso 1 1 calc R U
H5C H 0.5359 0.8417 0.1526 0.042 Uiso 1 1 calc R U
C6 C 0.79355(11) 0.93874(7) 0.21973(8) 0.0194(2) Uani 1 1 d . .
H6A H 0.7787 0.8840 0.1693 0.023 Uiso 1 1 calc R U
C7 C 0.94987(11) 0.96130(8) 0.23919(8) 0.0203(2) Uani 1 1 d . .
H7A H 0.9980 0.9019 0.2677 0.024 Uiso 1 1 calc R U
C8 C 1.00156(12) 0.98427(9) 0.13513(9) 0.0250(3) Uani 1 1 d . .
H8A H 0.9797 0.9304 0.0855 0.030 Uiso 1 1 calc R U
H8B H 0.9531 1.0414 0.1031 0.030 Uiso 1 1 calc R U
C9 C 1.15625(12) 1.00239(9) 0.15092(9) 0.0288(3) Uani 1 1 d . .
H9A H 1.2056 0.9434 0.1763 0.035 Uiso 1 1 calc R U
H9B H 1.1848 1.0201 0.0826 0.035 Uiso 1 1 calc R U
C10 C 1.19427(13) 1.08201(9) 0.23074(10) 0.0296(3) Uani 1 1 d . .
H10A H 1.2952 1.0909 0.2423 0.036 Uiso 1 1 calc R U
H10B H 1.1514 1.1423 0.2023 0.036 Uiso 1 1 calc R U
C11 C 1.14615(12) 1.05912(9) 0.33530(9) 0.0304(3) Uani 1 1 d . .
H11A H 1.1684 1.1131 0.3846 0.036 Uiso 1 1 calc R U
H11B H 1.1957 1.0022 0.3669 0.036 Uiso 1 1 calc R U
C12 C 0.99134(12) 1.04032(9) 0.32049(9) 0.0266(3) Uani 1 1 d . .
H12A H 0.9416 1.0996 0.2968 0.032 Uiso 1 1 calc R U
H12B H 0.9643 1.0216 0.3890 0.032 Uiso 1 1 calc R U
C13 C 0.71009(11) 1.02101(8) 0.17111(8) 0.0220(2) Uani 1 1 d . .
H13A H 0.7285 1.0831 0.1990 0.026 Uiso 1 1 calc R U
B1 B 0.73765(12) 0.90786(9) 0.32630(9) 0.0193(3) Uani 1 1 d . .
N1S N 0.23374(14) 0.77258(9) 0.32491(13) 0.0537(3) Uani 1 1 d . .
C1S C 0.20107(14) 0.76871(10) 0.40626(13) 0.0407(3) Uani 1 1 d . .
C2S C 0.16036(19) 0.76408(14) 0.51035(14) 0.0607(5) Uani 1 1 d . .
H2S1 H 0.1933 0.8210 0.5507 0.091 Uiso 1 1 calc R U
H2S2 H 0.2004 0.7072 0.5472 0.091 Uiso 1 1 calc R U
H2S3 H 0.0599 0.7609 0.5035 0.091 Uiso 1 1 calc R U

loop_
_atom_site_aniso_label
_atom_site_aniso_U_11
_atom_site_aniso_U_22
_atom_site_aniso_U_33
_atom_site_aniso_U_23
_atom_site_aniso_U_13
_atom_site_aniso_U_12
O1 0.0252(4) 0.0210(4) 0.0214(4) -0.0031(3) 0.0052(3) -0.0003(3)
O2 0.0412(5) 0.0224(4) 0.0411(5) -0.0033(4) 0.0176(4) 0.0058(4)
O3 0.0265(4) 0.0236(4) 0.0209(4) 0.0041(3) 0.0026(3) 0.0038(3)
O4 0.0529(6) 0.0276(5) 0.0279(4) 0.0097(4) 0.0043(4) 0.0071(4)
O5 0.0433(5) 0.0230(5) 0.0387(5) -0.0029(4) -0.0171(4) 0.0118(4)
N1 0.0235(5) 0.0175(4) 0.0239(5) -0.0001(4) 0.0045(4) -0.0003(4)
N2 0.0294(5) 0.0210(5) 0.0255(5) 0.0009(4) -0.0032(4) 0.0060(4)
C1 0.0222(6) 0.0228(6) 0.0345(6) 0.0006(5) 0.0071(5) 0.0032(4)
C2 0.0296(6) 0.0207(6) 0.0249(6) 0.0026(4) 0.0101(5) 0.0022(5)
C3 0.0353(7) 0.0194(5) 0.0268(6) 0.0030(5) 0.0105(5) -0.0020(5)
C4 0.0377(7) 0.0194(5) 0.0190(5) -0.0010(4) 0.0060(5) 0.0019(5)
C5 0.0299(6) 0.0248(6) 0.0281(6) -0.0044(5) 0.0009(5) -0.0046(5)
C6 0.0215(6) 0.0184(5) 0.0175(5) -0.0008(4) 0.0007(4) 0.0002(4)
C7 0.0207(6) 0.0217(5) 0.0182(5) 0.0003(4) 0.0018(4) 0.0002(4)
C8 0.0251(6) 0.0307(6) 0.0192(6) -0.0011(5) 0.0031(4) -0.0029(5)
C9 0.0257(6) 0.0356(7) 0.0256(6) 0.0003(5) 0.0058(5) -0.0037(5)
C10 0.0236(6) 0.0283(6) 0.0362(7) 0.0010(5) 0.0016(5) -0.0050(5)
C11 0.0267(6) 0.0346(7) 0.0281(6) -0.0073(5) -0.0015(5) -0.0046(5)
C12 0.0245(6) 0.0323(6) 0.0224(6) -0.0062(5) 0.0011(4) -0.0020(5)
C13 0.0246(6) 0.0207(5) 0.0203(5) 0.0006(4) 0.0017(4) -0.0008(4)
B1 0.0202(6) 0.0177(6) 0.0196(6) -0.0005(5) 0.0013(5) 0.0007(4)
N1S 0.0496(8) 0.0395(7) 0.0745(10) 0.0050(7) 0.0177(7) 0.0032(6)
C1S 0.0300(7) 0.0269(7) 0.0648(10) 0.0026(6) 0.0053(7) 0.0002(5)
C2S 0.0510(10) 0.0702(12) 0.0611(10) -0.0022(9) 0.0089(8) -0.0122(9)

loop_
_atom_type_symbol
_atom_type_description
_atom_type_scat_dispersion_real
_atom_type_scat_dispersion_imag
_atom_type_scat_source
C C 0.0181 0.0091 'International Tables Vol C Tables 4.2.6.8 and 6.1.1.4'
H H 0.0000 0.0000 'International Tables Vol C Tables 4.2.6.8 and 6.1.1.4'
N N 0.0311 0.0180 'International Tables Vol C Tables 4.2.6.8 and 6.1.1.4'
O O 0.0492 0.0322 'International Tables Vol C Tables 4.2.6.8 and 6.1.1.4'
B B 0.0090 0.0039 'International Tables Vol C Tables 4.2.6.8 and 6.1.1.4'

loop_
_geom_angle_atom_site_label_1
_geom_angle_atom_site_label_2
_geom_angle_atom_site_label_3
_geom_angle
C2 O1 B1 113.51(9)
C4 O3 B1 112.54(9)
N2 O5 H5O 101.5(11)
C1 N1 C5 112.84(9)
C1 N1 C3 111.77(9)
C5 N1 C3 110.06(9)
C1 N1 B1 103.81(8)
C5 N1 B1 116.66(8)
C3 N1 B1 101.05(8)
C13 N2 O5 112.03(9)
N1 C1 C2 104.80(9)
N1 C1 H1A 110.8
C2 C1 H1A 110.8
N1 C1 H1B 110.8
C2 C1 H1B 110.8
H1A C1 H1B 108.9
O2 C2 O1 124.29(11)
O2 C2 C1 124.65(11)
O1 C2 C1 111.04(9)
N1 C3 C4 106.19(9)
N1 C3 H3A 110.5
C4 C3 H3A 110.5
N1 C3 H3B 110.5
C4 C3 H3B 110.5
H3A C3 H3B 108.7
O4 C4 O3 124.09(12)
O4 C4 C3 125.03(11)
O3 C4 C3 110.87(9)
N1 C5 H5A 109.5
N1 C5 H5B 109.5
H5A C5 H5B 109.5
N1 C5 H5C 109.5
H5A C5 H5C 109.5
H5B C5 H5C 109.5
C13 C6 C7 112.17(9)
C13 C6 B1 108.99(9)
C7 C6 B1 112.07(8)
C13 C6 H6A 107.8
C7 C6 H6A 107.8
B1 C6 H6A 107.8
C8 C7 C12 110.45(9)
C8 C7 C6 110.70(9)
C12 C7 C6 114.36(9)
C8 C7 H7A 107.0
C12 C7 H7A 107.0
C6 C7 H7A 107.0
C9 C8 C7 112.00(9)
C9 C8 H8A 109.2
C7 C8 H8A 109.2
C9 C8 H8B 109.2
C7 C8 H8B 109.2
H8A C8 H8B 107.9
C10 C9 C8 110.54(10)
C10 C9 H9A 109.5
C8 C9 H9A 109.5
C10 C9 H9B 109.5
C8 C9 H9B 109.5
H9A C9 H9B 108.1
C11 C10 C9 111.01(10)
C11 C10 H10A 109.4
C9 C10 H10A 109.4
C11 C10 H10B 109.4
C9 C10 H10B 109.4
H10A C10 H10B 108.0
C10 C11 C12 111.30(10)
C10 C11 H11A 109.4
C12 C11 H11A 109.4
C10 C11 H11B 109.4
C12 C11 H11B 109.4
H11A C11 H11B 108.0
C11 C12 C7 111.56(9)
C11 C12 H12A 109.3
C7 C12 H12A 109.3
C11 C12 H12B 109.3
C7 C12 H12B 109.3
H12A C12 H12B 108.0
N2 C13 C6 121.29(10)
N2 C13 H13A 119.4
C6 C13 H13A 119.4
O3 B1 O1 110.98(9)
O3 B1 C6 114.01(9)
O1 B1 C6 113.04(9)
O3 B1 N1 102.25(8)
O1 B1 N1 98.61(8)
C6 B1 N1 116.52(9)
N1S C1S C2S 179.58(18)
C1S C2S H2S1 109.5
C1S C2S H2S2 109.5
H2S1 C2S H2S2 109.5
C1S C2S H2S3 109.5
H2S1 C2S H2S3 109.5
H2S2 C2S H2S3 109.5

loop_
_geom_bond_atom_site_label_1
_geom_bond_atom_site_label_2
_geom_bond_distance
O1 C2 1.3210(14)
O1 B1 1.4997(14)
O2 C2 1.2071(14)
O3 C4 1.3347(14)
O3 B1 1.4612(14)
O4 C4 1.2041(14)
O5 N2 1.4219(12)
O5 H5O 0.96(2)
N1 C1 1.4886(14)
N1 C5 1.4935(14)
N1 C3 1.4992(14)
N1 B1 1.6514(15)
N2 C13 1.2691(15)
C1 C2 1.5142(16)
C1 H1A 0.9900
C1 H1B 0.9900
C3 C4 1.5035(17)
C3 H3A 0.9900
C3 H3B 0.9900
C5 H5A 0.9800
C5 H5B 0.9800
C5 H5C 0.9800
C6 C13 1.4976(15)
C6 C7 1.5532(15)
C6 B1 1.6058(15)
C6 H6A 1.0000
C7 C8 1.5305(15)
C7 C12 1.5345(15)
C7 H7A 1.0000
C8 C9 1.5262(16)
C8 H8A 0.9900
C8 H8B 0.9900
C9 C10 1.5233(17)
C9 H9A 0.9900
C9 H9B 0.9900
C10 C11 1.5202(17)
C10 H10A 0.9900
C10 H10B 0.9900
C11 C12 1.5292(16)
C11 H11A 0.9900
C11 H11B 0.9900
C12 H12A 0.9900
C12 H12B 0.9900
C13 H13A 0.9500
N1S C1S 1.137(2)
C1S C2S 1.450(2)
C2S H2S1 0.9800
C2S H2S2 0.9800
C2S H2S3 0.9800

loop_
_geom_hbond_atom_site_label_D
_geom_hbond_atom_site_label_H
_geom_hbond_atom_site_label_A
_geom_hbond_distance_DH
_geom_hbond_distance_HA
_geom_hbond_distance_DA
_geom_hbond_angle_DHA
_geom_hbond_site_symmetry_A
O5 H5O N2 0.96(2) 1.87(2) 2.7790(13) 156.7(17) 3_675

loop_
_geom_torsion_atom_site_label_1
_geom_torsion_atom_site_label_2
_geom_torsion_atom_site_label_3
_geom_torsion_atom_site_label_4
_geom_torsion
C5 N1 C1 C2 -151.17(9)
C3 N1 C1 C2 84.15(11)
B1 N1 C1 C2 -23.95(11)
B1 O1 C2 O2 -169.17(11)
B1 O1 C2 C1 9.21(12)
N1 C1 C2 O2 -170.63(11)
N1 C1 C2 O1 11.01(12)
C1 N1 C3 C4 -133.31(9)
C5 N1 C3 C4 100.47(10)
B1 N1 C3 C4 -23.44(10)
B1 O3 C4 O4 -174.13(11)
B1 O3 C4 C3 4.77(12)
N1 C3 C4 O4 -167.33(11)
N1 C3 C4 O3 13.78(12)
C13 C6 C7 C8 -60.62(12)
B1 C6 C7 C8 176.40(9)
C13 C6 C7 C12 64.90(12)
B1 C6 C7 C12 -58.07(12)
C12 C7 C8 C9 54.88(13)
C6 C7 C8 C9 -177.42(9)
C7 C8 C9 C10 -56.35(13)
C8 C9 C10 C11 56.67(13)
C9 C10 C11 C12 -56.52(14)
C10 C11 C12 C7 55.39(14)
C8 C7 C12 C11 -54.05(13)
C6 C7 C12 C11 -179.71(9)
O5 N2 C13 C6 174.46(9)
C7 C6 C13 N2 134.05(11)
B1 C6 C13 N2 -101.25(12)
C4 O3 B1 O1 85.06(11)
C4 O3 B1 C6 -145.91(9)
C4 O3 B1 N1 -19.26(11)
C2 O1 B1 O3 -129.63(9)
C2 O1 B1 C6 100.83(10)
C2 O1 B1 N1 -22.89(10)
C13 C6 B1 O3 -171.77(9)
C7 C6 B1 O3 -47.01(12)
C13 C6 B1 O1 -43.79(12)
C7 C6 B1 O1 80.97(11)
C13 C6 B1 N1 69.42(11)
C7 C6 B1 N1 -165.82(9)
C1 N1 B1 O3 141.56(8)
C5 N1 B1 O3 -93.64(10)
C3 N1 B1 O3 25.64(10)
C1 N1 B1 O1 27.76(10)
C5 N1 B1 O1 152.57(9)
C3 N1 B1 O1 -88.16(9)
C1 N1 B1 C6 -93.43(10)
C5 N1 B1 C6 31.37(13)
C3 N1 B1 C6 150.64(9)
